data_7045806
loop_
_publ_author_name
'Johnson, Andrew Lee'
'Ahmet, Ibrahim Y.'
'Hill, Michael S.'
'Raithby, Paul R.'

_publ_section_title
;
 Tin Guanidinato Complexes: Oxidative Control of Sn, SnS, SnSe and SnTe
 Thin Film Deposition
;
_journal_name_full 'Dalton Transactions'
_journal_paper_doi 10.1039/C8DT00773J
_journal_year 2018
_chemical_formula_moiety 'C54 H80 N6 Sn'
_chemical_formula_sum 'C54 H80 N6 Sn'
_chemical_formula_weight 931.93
_space_group_crystal_system monoclinic
_space_group_IT_number 14
_space_group_name_Hall '-P 2yn'
_space_group_name_H-M_alt 'P 1 21/n 1'
_symmetry_space_group_name_Hall '-P 2yn'
_symmetry_space_group_name_H-M 'P 1 21/n 1'
_atom_sites_solution_hydrogens geom
_audit_creation_method SHELXL-2016/6
_audit_update_record
;
2018-01-03 deposited with the CCDC.
2018-03-06 downloaded from the CCDC.
;
_cell_angle_alpha 90
_cell_angle_beta 96.5982(12)
_cell_angle_gamma 90
_cell_formula_units_Z 4
_cell_length_a 12.6165(2)
_cell_length_b 31.8601(6)
_cell_length_c 12.9872(2)
_cell_measurement_reflns_used 79762
_cell_measurement_temperature 150(2)
_cell_measurement_theta_max 28.283
_cell_measurement_theta_min 2.910
_cell_volume 5185.80(15)
_computing_cell_refinement 'HKL Scalepack (Otwinowski & Minor, 1997)'
_computing_data_collection 'Collect (Nonius BV, 1997-2000)'
_computing_data_reduction
;
 DENZO-SCALEPACK Z. Otwinowski and W. Minor, " 
 Processing of X-ray Diffraction Data Collected in Oscillation Mode ", 
 Methods in Enzymology, Volume 276: Macromolecular Crystallography, 
 part A, p.307-326, 1997,C.W. Carter, Jr. & R. M. Sweet, Eds., Academic Press.
;
_computing_molecular_graphics 'ORTEP3 for Windows - Farrugia, L. J. J. Appl. Crystallogr. 1997, 30, 565'
_computing_publication_material
;
 'WinGX publication routines, Farrugia, 
 L. J., J. Appl. Crystallogr., 1999, 32, 837-838
;
_computing_structure_refinement
;
 SHELXL-2016/6 (Sheldrick, 2016)
 Sheldrick GM (2008) Acta Crystallogr A64:112--122 and 
 C. B. H\"ubschle, G. M. Sheldrick and B. Dittrich
 ShelXle: a Qt graphical user interface for SHELXL
 J. Appl. Cryst., 44, (2011) 1281-1284.
;
_computing_structure_solution
; 
 SIR97- Altomare A., Burla M.C., Camalli M., Cascarano G.L., Giacovazzo C. , 
 Guagliardi A., Moliterni A.G.G., Polidori G.,Spagna R. 
 (1999) J. Appl. Cryst. 32, 115-119
;
_diffrn_ambient_temperature 150(2)
_diffrn_measured_fraction_theta_full 0.976
_diffrn_measured_fraction_theta_max 0.970
_diffrn_measurement_device_type 'Nonius Kappa CCD'
_diffrn_measurement_method '524 1.2 degree images with \f and \w scans'
_diffrn_radiation_monochromator graphite
_diffrn_radiation_source 'fine-focus sealed tube'
_diffrn_radiation_type MoK\a
_diffrn_radiation_wavelength 0.71073
_diffrn_reflns_av_R_equivalents 0.0591
_diffrn_reflns_av_unetI/netI 0.0644
_diffrn_reflns_Laue_measured_fraction_full 0.976
_diffrn_reflns_Laue_measured_fraction_max 0.970
_diffrn_reflns_limit_h_max 16
_diffrn_reflns_limit_h_min -16
_diffrn_reflns_limit_k_max 42
_diffrn_reflns_limit_k_min -42
_diffrn_reflns_limit_l_max 17
_diffrn_reflns_limit_l_min -17
_diffrn_reflns_number 48761
_diffrn_reflns_point_group_measured_fraction_full 0.976
_diffrn_reflns_point_group_measured_fraction_max 0.970
_diffrn_reflns_theta_full 25.242
_diffrn_reflns_theta_max 28.308
_diffrn_reflns_theta_min 3.006
_exptl_absorpt_coefficient_mu 0.532
_exptl_absorpt_correction_T_max 0.938
_exptl_absorpt_correction_T_min 0.838
_exptl_absorpt_correction_type multi-scan
_exptl_absorpt_process_details
;
multi-scan from symmetry-related measurements 
 Sortav (Blessing 1995)
;
_exptl_crystal_colour colourless
_exptl_crystal_density_diffrn 1.194
_exptl_crystal_description block
_exptl_crystal_F_000 1984
_exptl_crystal_size_max 0.250
_exptl_crystal_size_mid 0.200
_exptl_crystal_size_min 0.175
_refine_diff_density_max 0.534
_refine_diff_density_min -0.627
_refine_diff_density_rms 0.076
_refine_ls_extinction_method none
_refine_ls_goodness_of_fit_ref 1.132
_refine_ls_hydrogen_treatment constr
_refine_ls_matrix_type full
_refine_ls_number_parameters 640
_refine_ls_number_reflns 12533
_refine_ls_number_restraints 0
_refine_ls_restrained_S_all 1.132
_refine_ls_R_factor_all 0.0880
_refine_ls_R_factor_gt 0.0532
_refine_ls_shift/su_max 0.001
_refine_ls_shift/su_mean 0.000
_refine_ls_structure_factor_coef Fsqd
_refine_ls_weighting_details 'w=1/[\s^2^(Fo^2^)+(0.0271P)^2^+7.4221P] where P=(Fo^2^+2Fc^2^)/3'
_refine_ls_weighting_scheme calc
_refine_ls_wR_factor_gt 0.1081
_refine_ls_wR_factor_ref 0.1185
_reflns_Friedel_coverage 0.000
_reflns_number_gt 9100
_reflns_number_total 12533
_reflns_threshold_expression 'I > 2\s(I)'
_cod_data_source_file c8dt00773j2.cif
_cod_data_source_block 10
_cod_original_cell_volume 5185.79(15)
_cod_database_code 7045806
_shelx_shelxl_version_number 2016/6
_shelx_space_group_comment
;
The symmetry employed for this shelxl refinement is uniquely defined
by the following loop, which should always be used as a source of
symmetry information in preference to the above space-group names.
They are only intended as comments.
;
_shelx_estimated_absorpt_t_min 0.878
_shelx_estimated_absorpt_t_max 0.913

loop_
_space_group_symop_operation_xyz
'x, y, z'
'-x+1/2, y+1/2, -z+1/2'
'-x, -y, -z'
'x-1/2, -y-1/2, z-1/2'

loop_
_atom_site_label
_atom_site_type_symbol
_atom_site_fract_x
_atom_site_fract_y
_atom_site_fract_z
_atom_site_U_iso_or_equiv
_atom_site_adp_type
_atom_site_occupancy
_atom_site_site_symmetry_order
_atom_site_calc_flag
_atom_site_refinement_flags_posn
_atom_site_refinement_flags_adp
_atom_site_refinement_flags_occupancy
_atom_site_disorder_assembly
_atom_site_disorder_group
Sn1A Sn 0.23754(2) 0.15135(2) 0.24387(2) 0.02457(7) Uani 0.8924(8) 1 d . . P A 1
Sn1B Sn 0.35062(16) 0.10784(6) 0.33151(17) 0.0280(7) Uani 0.1076(8) 1 d . . P A 2
N1 N 0.3582(2) 0.20403(9) 0.5121(2) 0.0378(7) Uani 1 1 d . . . . .
N2 N 0.2488(2) 0.04894(9) 0.0650(2) 0.0338(7) Uani 1 1 d . . . . .
N11 N 0.38278(19) 0.18334(8) 0.3392(2) 0.0270(6) Uani 1 1 d . . . . .
N12 N 0.26197(19) 0.14891(8) 0.4187(2) 0.0274(6) Uani 1 1 d . . . . .
N21 N 0.3298(2) 0.10958(8) 0.1471(2) 0.0270(6) Uani 1 1 d . . . . .
N22 N 0.2020(2) 0.07857(8) 0.2241(2) 0.0277(6) Uani 1 1 d . . . . .
C1 C 0.3364(2) 0.17938(9) 0.4266(3) 0.0284(7) Uani 1 1 d . . . . .
C2 C 0.4593(3) 0.22600(13) 0.5380(3) 0.0524(11) Uani 1 1 d . . . . .
H2A H 0.484706 0.221467 0.611316 0.079 Uiso 1 1 calc R U . . .
H2B H 0.448863 0.256102 0.525044 0.079 Uiso 1 1 calc R U . . .
H2C H 0.512088 0.215164 0.495013 0.079 Uiso 1 1 calc R U . . .
C3 C 0.2804(3) 0.21175(13) 0.5849(3) 0.0519(11) Uani 1 1 d . . . . .
H3A H 0.284807 0.241142 0.607241 0.078 Uiso 1 1 calc R U . . .
H3B H 0.295821 0.193419 0.645417 0.078 Uiso 1 1 calc R U . . .
H3C H 0.208509 0.205855 0.551089 0.078 Uiso 1 1 calc R U . . .
C4 C 0.2603(2) 0.07756(9) 0.1442(2) 0.0267(7) Uani 1 1 d . . . . .
C5 C 0.2722(3) 0.05931(13) -0.0387(3) 0.0486(10) Uani 1 1 d . . . . .
H5A H 0.217920 0.046800 -0.089602 0.073 Uiso 1 1 calc R U . . .
H5B H 0.342603 0.048272 -0.049347 0.073 Uiso 1 1 calc R U . . .
H5C H 0.271789 0.089873 -0.047312 0.073 Uiso 1 1 calc R U . . .
C6 C 0.2048(3) 0.00723(11) 0.0758(3) 0.0450(10) Uani 1 1 d . . . . .
H6A H 0.246078 -0.013219 0.040550 0.068 Uiso 1 1 calc R U . . .
H6B H 0.130276 0.006770 0.044689 0.068 Uiso 1 1 calc R U . . .
H6C H 0.208350 0.000019 0.149493 0.068 Uiso 1 1 calc R U . . .
C7 C 0.4357(3) 0.22070(10) 0.3126(3) 0.0329(8) Uani 1 1 d . . . . .
C8 C 0.3835(3) 0.25948(12) 0.3013(3) 0.0479(10) Uani 1 1 d . . . . .
C9 C 0.2667(3) 0.26481(13) 0.3155(4) 0.0617(13) Uani 1 1 d . . . . .
H9 H 0.238957 0.237111 0.336858 0.074 Uiso 1 1 calc R U . . .
C10 C 0.2022(4) 0.27788(18) 0.2163(5) 0.112(3) Uani 1 1 d . . . . .
H10A H 0.129549 0.284987 0.230040 0.168 Uiso 1 1 calc R U . . .
H10B H 0.199564 0.254746 0.166333 0.168 Uiso 1 1 calc R U . . .
H10C H 0.235346 0.302438 0.187743 0.168 Uiso 1 1 calc R U . . .
C11 C 0.2507(4) 0.29771(15) 0.4028(5) 0.090(2) Uani 1 1 d . . . . .
H11A H 0.176038 0.297418 0.416904 0.136 Uiso 1 1 calc R U . . .
H11B H 0.269170 0.325795 0.379753 0.136 Uiso 1 1 calc R U . . .
H11C H 0.296941 0.290419 0.466128 0.136 Uiso 1 1 calc R U . . .
C12 C 0.4418(4) 0.29441(13) 0.2741(4) 0.0672(13) Uani 1 1 d . . . . .
H12 H 0.407418 0.320950 0.266904 0.081 Uiso 1 1 calc R U . . .
C13 C 0.5468(4) 0.29147(15) 0.2575(4) 0.0699(14) Uani 1 1 d . . . . .
H13 H 0.585254 0.315670 0.240432 0.084 Uiso 1 1 calc R U . . .
C14 C 0.5956(3) 0.25286(13) 0.2659(3) 0.0542(11) Uani 1 1 d . . . . .
H14 H 0.668270 0.250732 0.253954 0.065 Uiso 1 1 calc R U . . .
C15 C 0.5423(3) 0.21683(11) 0.2912(3) 0.0378(8) Uani 1 1 d . . . . .
C16 C 0.5984(3) 0.17508(12) 0.2977(3) 0.0421(9) Uani 1 1 d . . . . .
H16 H 0.542778 0.153090 0.279987 0.050 Uiso 1 1 calc R U . . .
C17 C 0.6814(3) 0.17033(15) 0.2204(4) 0.0608(12) Uani 1 1 d . . . . .
H17A H 0.707362 0.141327 0.221666 0.091 Uiso 1 1 calc R U . . .
H17B H 0.741306 0.189393 0.239860 0.091 Uiso 1 1 calc R U . . .
H17C H 0.648287 0.177245 0.150495 0.091 Uiso 1 1 calc R U . . .
C18 C 0.6507(3) 0.16561(14) 0.4069(3) 0.0583(12) Uani 1 1 d . . . . .
H18A H 0.691441 0.139432 0.406406 0.087 Uiso 1 1 calc R U . . .
H18B H 0.595482 0.162653 0.453694 0.087 Uiso 1 1 calc R U . . .
H18C H 0.698805 0.188641 0.430912 0.087 Uiso 1 1 calc R U . . .
C19 C 0.2277(3) 0.12814(10) 0.5052(3) 0.0315(7) Uani 1 1 d . . . . .
C20 C 0.3025(3) 0.10979(11) 0.5808(3) 0.0396(9) Uani 1 1 d . . . . .
C21 C 0.4210(3) 0.10501(13) 0.5661(3) 0.0485(10) Uani 1 1 d . . . . .
H21 H 0.435451 0.123187 0.506517 0.058 Uiso 1 1 calc R U . . .
C22 C 0.4453(4) 0.05950(15) 0.5381(4) 0.0660(13) Uani 1 1 d . . . . .
H22A H 0.521166 0.056839 0.529438 0.099 Uiso 1 1 calc R U . . .
H22B H 0.402128 0.051809 0.473305 0.099 Uiso 1 1 calc R U . . .
H22C H 0.428188 0.040786 0.593775 0.099 Uiso 1 1 calc R U . . .
C23 C 0.4954(3) 0.11889(16) 0.6605(4) 0.0689(14) Uani 1 1 d . . . . .
H23A H 0.568381 0.121111 0.642045 0.103 Uiso 1 1 calc R U . . .
H23B H 0.493458 0.098226 0.716172 0.103 Uiso 1 1 calc R U . . .
H23C H 0.472378 0.146269 0.684166 0.103 Uiso 1 1 calc R U . . .
C24 C 0.2649(3) 0.09273(12) 0.6686(3) 0.0495(10) Uani 1 1 d . . . . .
H24 H 0.314433 0.080679 0.720891 0.059 Uiso 1 1 calc R U . . .
C25 C 0.1579(3) 0.09280(12) 0.6819(3) 0.0464(10) Uani 1 1 d . . . . .
H25 H 0.134682 0.082556 0.744198 0.056 Uiso 1 1 calc R U . . .
C26 C 0.0853(3) 0.10799(11) 0.6032(3) 0.0412(9) Uani 1 1 d . . . . .
H26 H 0.011334 0.106805 0.610631 0.049 Uiso 1 1 calc R U . . .
C27 C 0.1176(3) 0.12498(10) 0.5132(3) 0.0326(8) Uani 1 1 d . . . . .
C28 C 0.0359(3) 0.13928(12) 0.4248(3) 0.0412(9) Uani 1 1 d . . . . .
H28 H 0.068990 0.135006 0.359262 0.049 Uiso 1 1 calc R U . . .
C29 C -0.0665(3) 0.11363(13) 0.4149(3) 0.0515(10) Uani 1 1 d . . . . .
H29A H -0.110783 0.121294 0.350703 0.077 Uiso 1 1 calc R U . . .
H29B H -0.105720 0.119389 0.474307 0.077 Uiso 1 1 calc R U . . .
H29C H -0.049001 0.083686 0.413433 0.077 Uiso 1 1 calc R U . . .
C30 C 0.0101(4) 0.18577(13) 0.4307(4) 0.0690(14) Uani 1 1 d . . . . .
H30A H -0.043752 0.193288 0.373241 0.103 Uiso 1 1 calc R U . . .
H30B H 0.075005 0.202233 0.426106 0.103 Uiso 1 1 calc R U . . .
H30C H -0.017526 0.191751 0.496706 0.103 Uiso 1 1 calc R U . . .
C31 C 0.4251(3) 0.10799(10) 0.0962(3) 0.0295(7) Uani 1 1 d . . . . .
C32 C 0.4405(3) 0.13821(11) 0.0203(3) 0.0380(8) Uani 1 1 d . . . . .
C33 C 0.3589(11) 0.1703(4) -0.0141(8) 0.031(2) Uani 0.623(9) 1 d . . P B 1
H33 H 0.289821 0.161585 0.010351 0.037 Uiso 0.623(9) 1 calc R U P B 1
C34 C 0.3391(6) 0.1782(2) -0.1325(5) 0.053(2) Uani 0.623(9) 1 d . . P B 1
H34A H 0.278612 0.197418 -0.147623 0.080 Uiso 0.623(9) 1 calc R U P B 1
H34B H 0.323115 0.151533 -0.168519 0.080 Uiso 0.623(9) 1 calc R U P B 1
H34C H 0.402991 0.190698 -0.156218 0.080 Uiso 0.623(9) 1 calc R U P B 1
C35 C 0.3925(9) 0.2119(3) 0.0371(8) 0.057(3) Uani 0.623(9) 1 d . . P B 1
H35A H 0.334712 0.232375 0.022787 0.086 Uiso 0.623(9) 1 calc R U P B 1
H35B H 0.456591 0.222262 0.009278 0.086 Uiso 0.623(9) 1 calc R U P B 1
H35C H 0.407847 0.207864 0.112113 0.086 Uiso 0.623(9) 1 calc R U P B 1
C33A C 0.3669(19) 0.1804(6) 0.017(2) 0.048(5) Uani 0.377(9) 1 d . . P B 2
H33A H 0.346671 0.183310 0.088401 0.057 Uiso 0.377(9) 1 calc R U P B 2
C34A C 0.2635(12) 0.1716(4) -0.0497(12) 0.079(5) Uani 0.377(9) 1 d . . P B 2
H34D H 0.215309 0.195569 -0.046537 0.118 Uiso 0.377(9) 1 calc R U P B 2
H34E H 0.230480 0.146418 -0.024083 0.118 Uiso 0.377(9) 1 calc R U P B 2
H34F H 0.277457 0.167120 -0.121552 0.118 Uiso 0.377(9) 1 calc R U P B 2
C35A C 0.4184(17) 0.2207(6) -0.0042(17) 0.078(7) Uani 0.377(9) 1 d . . P B 2
H35D H 0.372316 0.243932 0.012092 0.116 Uiso 0.377(9) 1 calc R U P B 2
H35E H 0.429824 0.222057 -0.077532 0.116 Uiso 0.377(9) 1 calc R U P B 2
H35F H 0.487174 0.222745 0.038953 0.116 Uiso 0.377(9) 1 calc R U P B 2
C36 C 0.5295(3) 0.13434(13) -0.0324(3) 0.0484(10) Uani 1 1 d . . . . .
H36 H 0.539971 0.153943 -0.085369 0.058 Uiso 1 1 calc R U . . .
C37 C 0.6032(3) 0.10279(14) -0.0098(3) 0.0531(11) Uani 1 1 d . . . . .
H37 H 0.663192 0.100544 -0.047512 0.064 Uiso 1 1 calc R U . . .
C38 C 0.5892(3) 0.07448(13) 0.0678(3) 0.0495(10) Uani 1 1 d . . . . .
H38 H 0.640590 0.052954 0.083914 0.059 Uiso 1 1 calc R U . . .
C39 C 0.5016(3) 0.07693(11) 0.1227(3) 0.0374(8) Uani 1 1 d . . . . .
C40 C 0.4932(3) 0.04579(12) 0.2100(3) 0.0473(10) Uani 1 1 d . . . . .
H40 H 0.424997 0.051543 0.239784 0.057 Uiso 1 1 calc R U . . .
C41 C 0.4898(4) 0.00048(14) 0.1717(4) 0.0748(15) Uani 1 1 d . . . . .
H41A H 0.475634 -0.018297 0.228301 0.112 Uiso 1 1 calc R U . . .
H41B H 0.558474 -0.006822 0.148100 0.112 Uiso 1 1 calc R U . . .
H41C H 0.432959 -0.002550 0.114012 0.112 Uiso 1 1 calc R U . . .
C42 C 0.5863(4) 0.05182(15) 0.2978(4) 0.0636(13) Uani 1 1 d . . . . .
H42A H 0.579089 0.031571 0.353349 0.095 Uiso 1 1 calc R U . . .
H42B H 0.584147 0.080394 0.325369 0.095 Uiso 1 1 calc R U . . .
H42C H 0.654392 0.047290 0.270015 0.095 Uiso 1 1 calc R U . . .
C43 C 0.1010(3) 0.05790(10) 0.2220(3) 0.0292(7) Uani 1 1 d . . . . .
C44 C 0.0918(3) 0.02525(11) 0.2939(3) 0.0361(8) Uani 1 1 d . . . . .
C45 C 0.186(2) 0.0178(10) 0.3846(19) 0.041(5) Uani 0.35(3) 1 d . . P C 1
H45 H 0.232413 0.043201 0.384272 0.050 Uiso 0.35(3) 1 calc R U P C 1
C46 C 0.166(4) 0.0122(12) 0.494(4) 0.057(8) Uani 0.35(3) 1 d . . P C 1
H46A H 0.116241 0.033669 0.512242 0.086 Uiso 0.35(3) 1 calc R U P C 1
H46B H 0.233820 0.014872 0.538902 0.086 Uiso 0.35(3) 1 calc R U P C 1
H46C H 0.135999 -0.015725 0.502704 0.086 Uiso 0.35(3) 1 calc R U P C 1
C47 C 0.250(2) -0.0177(13) 0.3437(12) 0.084(12) Uani 0.35(3) 1 d . . P C 1
H47A H 0.309149 -0.025235 0.396052 0.126 Uiso 0.35(3) 1 calc R U P C 1
H47B H 0.278485 -0.008517 0.280261 0.126 Uiso 0.35(3) 1 calc R U P C 1
H47C H 0.203771 -0.042126 0.328381 0.126 Uiso 0.35(3) 1 calc R U P C 1
C45A C 0.1862(11) 0.0059(4) 0.3578(11) 0.035(2) Uani 0.65(3) 1 d . . P C 2
H45A H 0.252334 0.021824 0.346670 0.042 Uiso 0.65(3) 1 calc R U P C 2
C46A C 0.1672(18) 0.0092(7) 0.4701(18) 0.054(5) Uani 0.65(3) 1 d . . P C 2
H46D H 0.161801 0.038779 0.489169 0.081 Uiso 0.65(3) 1 calc R U P C 2
H46E H 0.226801 -0.003878 0.513708 0.081 Uiso 0.65(3) 1 calc R U P C 2
H46F H 0.100737 -0.005328 0.480361 0.081 Uiso 0.65(3) 1 calc R U P C 2
C47A C 0.2050(10) -0.0423(3) 0.3415(8) 0.056(3) Uani 0.65(3) 1 d . . P C 2
H47D H 0.141145 -0.057977 0.354941 0.084 Uiso 0.65(3) 1 calc R U P C 2
H47E H 0.266057 -0.051767 0.389412 0.084 Uiso 0.65(3) 1 calc R U P C 2
H47F H 0.219520 -0.047317 0.269989 0.084 Uiso 0.65(3) 1 calc R U P C 2
C48 C -0.0074(3) 0.00623(11) 0.2964(3) 0.0395(9) Uani 1 1 d . . . . .
H48 H -0.013981 -0.016110 0.343621 0.047 Uiso 1 1 calc R U . . .
C49 C -0.0955(3) 0.01891(12) 0.2324(3) 0.0421(9) Uani 1 1 d . . . . .
H49 H -0.162619 0.005833 0.236366 0.051 Uiso 1 1 calc R U . . .
C50 C -0.0861(3) 0.05091(12) 0.1620(3) 0.0412(9) Uani 1 1 d . . . . .
H50 H -0.147373 0.059610 0.117779 0.049 Uiso 1 1 calc R U . . .
C51 C 0.0118(3) 0.07078(10) 0.1545(3) 0.0329(8) Uani 1 1 d . . . . .
C52 C 0.0164(3) 0.10516(11) 0.0743(3) 0.0418(9) Uani 1 1 d . . . . .
H52 H 0.092412 0.114444 0.077258 0.050 Uiso 1 1 calc R U . . .
C53 C -0.0181(4) 0.08954(14) -0.0362(3) 0.0571(11) Uani 1 1 d . . . . .
H53A H -0.006195 0.111707 -0.085842 0.086 Uiso 1 1 calc R U . . .
H53B H -0.094074 0.082217 -0.043132 0.086 Uiso 1 1 calc R U . . .
H53C H 0.023773 0.064701 -0.050091 0.086 Uiso 1 1 calc R U . . .
C54 C -0.0496(3) 0.14336(12) 0.0995(4) 0.0577(12) Uani 1 1 d . . . . .
H54A H -0.038442 0.166223 0.051462 0.087 Uiso 1 1 calc R U . . .
H54B H -0.027243 0.152503 0.170756 0.087 Uiso 1 1 calc R U . . .
H54C H -0.125382 0.135791 0.092467 0.087 Uiso 1 1 calc R U . . .

loop_
_atom_site_aniso_label
_atom_site_aniso_U_11
_atom_site_aniso_U_22
_atom_site_aniso_U_33
_atom_site_aniso_U_23
_atom_site_aniso_U_13
_atom_site_aniso_U_12
Sn1A 0.02300(12) 0.02214(11) 0.02799(13) -0.00050(11) 0.00044(9) 0.00123(10)
Sn1B 0.0285(12) 0.0237(11) 0.0315(13) 0.0028(8) 0.0025(9) 0.0021(8)
N1 0.0394(17) 0.0394(17) 0.0350(17) -0.0079(13) 0.0069(13) -0.0108(13)
N2 0.0420(16) 0.0293(15) 0.0319(16) -0.0079(12) 0.0125(13) -0.0112(12)
N11 0.0230(13) 0.0263(13) 0.0310(15) -0.0004(11) 0.0003(11) 0.0016(10)
N12 0.0265(13) 0.0261(13) 0.0283(14) -0.0015(12) -0.0018(11) -0.0016(11)
N21 0.0290(14) 0.0214(13) 0.0317(15) -0.0016(11) 0.0088(12) -0.0031(10)
N22 0.0299(14) 0.0263(14) 0.0281(15) -0.0012(11) 0.0079(11) -0.0049(11)
C1 0.0309(17) 0.0205(15) 0.0319(18) -0.0006(13) -0.0040(14) 0.0007(12)
C2 0.049(2) 0.057(3) 0.050(3) -0.016(2) -0.001(2) -0.0189(19)
C3 0.066(3) 0.048(2) 0.044(2) -0.0207(19) 0.018(2) -0.017(2)
C4 0.0297(17) 0.0227(15) 0.0276(17) -0.0002(13) 0.0033(14) -0.0010(12)
C5 0.056(2) 0.056(3) 0.036(2) -0.0136(18) 0.0119(19) -0.0182(19)
C6 0.063(3) 0.0254(18) 0.050(2) -0.0096(16) 0.022(2) -0.0119(16)
C7 0.0327(18) 0.0302(17) 0.0352(19) 0.0054(14) 0.0018(15) 0.0002(14)
C8 0.045(2) 0.036(2) 0.061(3) 0.0085(19) -0.004(2) 0.0009(16)
C9 0.044(2) 0.037(2) 0.099(4) 0.005(2) -0.010(2) 0.0104(18)
C10 0.076(4) 0.079(4) 0.164(7) 0.035(4) -0.061(4) 0.003(3)
C11 0.054(3) 0.052(3) 0.164(6) -0.038(3) 0.006(3) 0.009(2)
C12 0.078(3) 0.034(2) 0.089(4) 0.022(2) 0.004(3) 0.002(2)
C13 0.075(3) 0.051(3) 0.085(4) 0.020(3) 0.015(3) -0.019(2)
C14 0.049(2) 0.051(3) 0.065(3) 0.006(2) 0.017(2) -0.0129(19)
C15 0.0321(19) 0.044(2) 0.037(2) 0.0027(16) 0.0022(16) -0.0055(15)
C16 0.0282(18) 0.045(2) 0.054(2) -0.0064(18) 0.0073(17) -0.0026(15)
C17 0.035(2) 0.078(3) 0.071(3) -0.019(3) 0.012(2) -0.001(2)
C18 0.050(2) 0.059(3) 0.065(3) 0.001(2) 0.004(2) 0.016(2)
C19 0.0350(18) 0.0224(16) 0.037(2) 0.0009(14) 0.0025(15) -0.0039(13)
C20 0.037(2) 0.040(2) 0.041(2) 0.0105(16) -0.0028(17) -0.0047(15)
C21 0.038(2) 0.052(2) 0.053(3) 0.019(2) -0.0039(19) -0.0008(17)
C22 0.054(3) 0.067(3) 0.076(3) 0.001(3) 0.006(2) 0.014(2)
C23 0.047(3) 0.080(3) 0.075(3) 0.009(3) -0.013(2) -0.004(2)
C24 0.052(3) 0.049(2) 0.045(2) 0.0137(19) -0.0071(19) -0.0082(18)
C25 0.056(3) 0.042(2) 0.041(2) 0.0055(18) 0.0052(19) -0.0130(18)
C26 0.042(2) 0.035(2) 0.048(2) -0.0030(17) 0.0117(18) -0.0065(15)
C27 0.0323(18) 0.0258(17) 0.039(2) -0.0037(14) 0.0027(15) -0.0027(13)
C28 0.0299(19) 0.046(2) 0.048(2) 0.0010(17) 0.0042(17) -0.0010(15)
C29 0.033(2) 0.058(3) 0.062(3) -0.005(2) 0.0004(19) -0.0004(18)
C30 0.068(3) 0.045(3) 0.089(4) 0.006(2) -0.016(3) 0.011(2)
C31 0.0286(17) 0.0320(17) 0.0287(18) -0.0001(14) 0.0067(14) -0.0062(13)
C32 0.037(2) 0.0374(19) 0.040(2) 0.0049(16) 0.0069(17) -0.0094(15)
C33 0.046(5) 0.019(5) 0.031(5) -0.003(3) 0.011(4) -0.013(4)
C34 0.068(5) 0.058(4) 0.031(4) 0.006(3) -0.007(3) 0.004(3)
C35 0.079(7) 0.032(5) 0.057(6) -0.007(4) -0.013(5) 0.001(4)
C33A 0.045(8) 0.021(11) 0.075(16) 0.000(8) -0.001(10) -0.005(7)
C34A 0.079(11) 0.050(8) 0.107(13) 0.020(8) 0.007(9) -0.010(7)
C35A 0.095(13) 0.046(9) 0.092(16) 0.012(9) 0.014(11) -0.035(8)
C36 0.049(2) 0.058(3) 0.041(2) 0.0087(19) 0.0146(19) -0.0182(19)
C37 0.037(2) 0.068(3) 0.059(3) -0.009(2) 0.024(2) -0.011(2)
C38 0.040(2) 0.045(2) 0.066(3) -0.004(2) 0.016(2) 0.0006(17)
C39 0.0321(19) 0.037(2) 0.044(2) -0.0001(16) 0.0089(16) -0.0018(15)
C40 0.039(2) 0.041(2) 0.062(3) 0.0141(19) 0.0077(19) 0.0068(17)
C41 0.089(4) 0.044(3) 0.089(4) 0.009(3) 0.000(3) 0.000(2)
C42 0.066(3) 0.059(3) 0.063(3) 0.015(2) -0.003(2) 0.005(2)
C43 0.0325(18) 0.0275(16) 0.0289(18) -0.0059(13) 0.0087(14) -0.0067(13)
C44 0.0345(19) 0.0374(19) 0.037(2) 0.0029(16) 0.0072(16) -0.0053(15)
C45 0.039(7) 0.058(14) 0.026(11) -0.012(8) -0.002(7) -0.011(9)
C46 0.124(19) 0.025(9) 0.023(16) -0.009(8) 0.010(11) -0.005(9)
C47 0.072(14) 0.14(3) 0.042(9) 0.007(11) 0.018(8) 0.045(18)
C45A 0.038(4) 0.038(6) 0.028(6) 0.001(4) 0.008(4) -0.011(4)
C46A 0.084(8) 0.048(8) 0.026(11) -0.003(6) -0.015(7) 0.015(5)
C47A 0.058(6) 0.050(6) 0.062(5) 0.005(4) 0.014(4) 0.015(4)
C48 0.041(2) 0.0349(19) 0.045(2) 0.0001(16) 0.0137(17) -0.0121(15)
C49 0.033(2) 0.044(2) 0.051(2) -0.0082(18) 0.0087(18) -0.0155(16)
C50 0.0341(19) 0.043(2) 0.045(2) -0.0036(18) -0.0006(17) -0.0024(16)
C51 0.0321(18) 0.0286(17) 0.038(2) -0.0054(15) 0.0035(15) -0.0025(13)
C52 0.037(2) 0.036(2) 0.050(2) 0.0089(17) -0.0028(17) -0.0036(15)
C53 0.063(3) 0.058(3) 0.049(3) 0.011(2) -0.001(2) -0.008(2)
C54 0.050(2) 0.042(2) 0.079(3) 0.006(2) -0.003(2) 0.0066(18)

loop_
_atom_type_symbol
_atom_type_description
_atom_type_scat_dispersion_real
_atom_type_scat_dispersion_imag
_atom_type_scat_source
C C 0.0033 0.0016 'International Tables Vol C Tables 4.2.6.8 and 6.1.1.4'
H H 0.0000 0.0000 'International Tables Vol C Tables 4.2.6.8 and 6.1.1.4'
N N 0.0061 0.0033 'International Tables Vol C Tables 4.2.6.8 and 6.1.1.4'
Sn Sn -0.6537 1.4246 'International Tables Vol C Tables 4.2.6.8 and 6.1.1.4'

loop_
_geom_angle_atom_site_label_1
_geom_angle_atom_site_label_2
_geom_angle_atom_site_label_3
_geom_angle
N21 Sn1A N12 121.52(9)
N21 Sn1A N11 97.48(9)
N12 Sn1A N11 58.10(9)
N21 Sn1A N22 57.54(9)
N12 Sn1A N22 94.45(9)
N11 Sn1A N22 127.90(9)
N12 Sn1B N21 121.13(13)
N12 Sn1B N22 97.19(12)
N21 Sn1B N22 55.54(10)
N12 Sn1B N11 57.84(10)
N21 Sn1B N11 90.96(11)
N22 Sn1B N11 121.56(12)
N12 Sn1B C1 30.98(10)
N21 Sn1B C1 116.78(12)
N22 Sn1B C1 121.64(12)
N11 Sn1B C1 30.58(10)
C1 N1 C3 122.6(3)
C1 N1 C2 123.6(3)
C3 N1 C2 113.8(3)
C4 N2 C5 122.1(3)
C4 N2 C6 123.0(3)
C5 N2 C6 114.7(3)
C1 N11 C7 123.0(3)
C1 N11 Sn1A 90.91(18)
C7 N11 Sn1A 126.8(2)
C1 N11 Sn1B 81.67(18)
C7 N11 Sn1B 153.3(2)
C1 N12 C19 123.5(3)
C1 N12 Sn1B 94.5(2)
C19 N12 Sn1B 111.2(2)
C1 N12 Sn1A 93.72(19)
C19 N12 Sn1A 142.8(2)
C4 N21 C31 122.6(3)
C4 N21 Sn1A 94.96(19)
C31 N21 Sn1A 142.4(2)
C4 N21 Sn1B 90.38(19)
C31 N21 Sn1B 117.4(2)
C4 N22 C43 122.8(3)
C4 N22 Sn1A 89.63(18)
C43 N22 Sn1A 127.5(2)
C4 N22 Sn1B 89.88(19)
C43 N22 Sn1B 145.7(2)
N11 C1 N12 111.8(3)
N11 C1 N1 124.7(3)
N12 C1 N1 123.4(3)
N11 C1 Sn1B 67.74(17)
N12 C1 Sn1B 54.50(16)
N1 C1 Sn1B 150.6(2)
N1 C2 H2A 109.5
N1 C2 H2B 109.5
H2A C2 H2B 109.5
N1 C2 H2C 109.5
H2A C2 H2C 109.5
H2B C2 H2C 109.5
N1 C3 H3A 109.5
N1 C3 H3B 109.5
H3A C3 H3B 109.5
N1 C3 H3C 109.5
H3A C3 H3C 109.5
H3B C3 H3C 109.5
N22 C4 N21 112.0(3)
N22 C4 N2 125.3(3)
N21 C4 N2 122.6(3)
N2 C5 H5A 109.5
N2 C5 H5B 109.5
H5A C5 H5B 109.5
N2 C5 H5C 109.5
H5A C5 H5C 109.5
H5B C5 H5C 109.5
N2 C6 H6A 109.5
N2 C6 H6B 109.5
H6A C6 H6B 109.5
N2 C6 H6C 109.5
H6A C6 H6C 109.5
H6B C6 H6C 109.5
C8 C7 C15 120.3(3)
C8 C7 N11 122.3(3)
C15 C7 N11 117.3(3)
C7 C8 C12 118.2(4)
C7 C8 C9 122.6(3)
C12 C8 C9 119.2(4)
C10 C9 C8 111.4(5)
C10 C9 C11 109.4(4)
C8 C9 C11 111.6(4)
C10 C9 H9 108.1
C8 C9 H9 108.1
C11 C9 H9 108.1
C9 C10 H10A 109.5
C9 C10 H10B 109.5
H10A C10 H10B 109.5
C9 C10 H10C 109.5
H10A C10 H10C 109.5
H10B C10 H10C 109.5
C9 C11 H11A 109.5
C9 C11 H11B 109.5
H11A C11 H11B 109.5
C9 C11 H11C 109.5
H11A C11 H11C 109.5
H11B C11 H11C 109.5
C13 C12 C8 122.1(4)
C13 C12 H12 119.0
C8 C12 H12 119.0
C12 C13 C14 118.7(4)
C12 C13 H13 120.6
C14 C13 H13 120.6
C13 C14 C15 122.3(4)
C13 C14 H14 118.8
C15 C14 H14 118.8
C14 C15 C7 118.2(3)
C14 C15 C16 120.4(3)
C7 C15 C16 121.3(3)
C15 C16 C18 112.2(3)
C15 C16 C17 113.6(3)
C18 C16 C17 109.5(3)
C15 C16 H16 107.0
C18 C16 H16 107.0
C17 C16 H16 107.0
C16 C17 H17A 109.5
C16 C17 H17B 109.5
H17A C17 H17B 109.5
C16 C17 H17C 109.5
H17A C17 H17C 109.5
H17B C17 H17C 109.5
C16 C18 H18A 109.5
C16 C18 H18B 109.5
H18A C18 H18B 109.5
C16 C18 H18C 109.5
H18A C18 H18C 109.5
H18B C18 H18C 109.5
C27 C19 C20 120.4(3)
C27 C19 N12 119.1(3)
C20 C19 N12 120.4(3)
C24 C20 C19 117.9(3)
C24 C20 C21 119.4(3)
C19 C20 C21 122.5(3)
C23 C21 C22 110.1(4)
C23 C21 C20 112.9(4)
C22 C21 C20 110.3(3)
C23 C21 H21 107.8
C22 C21 H21 107.8
C20 C21 H21 107.8
C21 C22 H22A 109.5
C21 C22 H22B 109.5
H22A C22 H22B 109.5
C21 C22 H22C 109.5
H22A C22 H22C 109.5
H22B C22 H22C 109.5
C21 C23 H23A 109.5
C21 C23 H23B 109.5
H23A C23 H23B 109.5
C21 C23 H23C 109.5
H23A C23 H23C 109.5
H23B C23 H23C 109.5
C25 C24 C20 122.1(4)
C25 C24 H24 119.0
C20 C24 H24 119.0
C26 C25 C24 118.9(4)
C26 C25 H25 120.5
C24 C25 H25 120.5
C25 C26 C27 121.7(4)
C25 C26 H26 119.2
C27 C26 H26 119.2
C26 C27 C19 118.5(3)
C26 C27 C28 120.8(3)
C19 C27 C28 120.7(3)
C30 C28 C29 110.1(3)
C30 C28 C27 112.6(3)
C29 C28 C27 113.4(3)
C30 C28 H28 106.8
C29 C28 H28 106.8
C27 C28 H28 106.8
C28 C29 H29A 109.5
C28 C29 H29B 109.5
H29A C29 H29B 109.5
C28 C29 H29C 109.5
H29A C29 H29C 109.5
H29B C29 H29C 109.5
C28 C30 H30A 109.5
C28 C30 H30B 109.5
H30A C30 H30B 109.5
C28 C30 H30C 109.5
H30A C30 H30C 109.5
H30B C30 H30C 109.5
C39 C31 C32 120.7(3)
C39 C31 N21 120.2(3)
C32 C31 N21 119.2(3)
C36 C32 C31 118.0(3)
C36 C32 C33 119.1(6)
C31 C32 C33 122.4(6)
C36 C32 C33A 123.3(9)
C31 C32 C33A 117.5(10)
C32 C33 C35 108.7(9)
C32 C33 C34 116.0(8)
C35 C33 C34 107.3(9)
C32 C33 H33 108.2
C35 C33 H33 108.2
C34 C33 H33 108.2
C33 C34 H34A 109.5
C33 C34 H34B 109.5
H34A C34 H34B 109.5
C33 C34 H34C 109.5
H34A C34 H34C 109.5
H34B C34 H34C 109.5
C33 C35 H35A 109.5
C33 C35 H35B 109.5
H35A C35 H35B 109.5
C33 C35 H35C 109.5
H35A C35 H35C 109.5
H35B C35 H35C 109.5
C35A C33A C34A 115(2)
C35A C33A C32 117.4(18)
C34A C33A C32 108.5(11)
C35A C33A H33A 104.7
C34A C33A H33A 104.7
C32 C33A H33A 104.7
C33A C34A H34D 109.5
C33A C34A H34E 109.5
H34D C34A H34E 109.5
C33A C34A H34F 109.5
H34D C34A H34F 109.5
H34E C34A H34F 109.5
C33A C35A H35D 109.5
C33A C35A H35E 109.5
H35D C35A H35E 109.5
C33A C35A H35F 109.5
H35D C35A H35F 109.5
H35E C35A H35F 109.5
C37 C36 C32 121.7(4)
C37 C36 H36 119.1
C32 C36 H36 119.1
C36 C37 C38 119.5(4)
C36 C37 H37 120.2
C38 C37 H37 120.2
C37 C38 C39 121.1(4)
C37 C38 H38 119.5
C39 C38 H38 119.5
C38 C39 C31 118.9(3)
C38 C39 C40 118.4(3)
C31 C39 C40 122.7(3)
C39 C40 C41 112.1(4)
C39 C40 C42 110.8(3)
C41 C40 C42 110.3(3)
C39 C40 H40 107.8
C41 C40 H40 107.8
C42 C40 H40 107.8
C40 C41 H41A 109.5
C40 C41 H41B 109.5
H41A C41 H41B 109.5
C40 C41 H41C 109.5
H41A C41 H41C 109.5
H41B C41 H41C 109.5
C40 C42 H42A 109.5
C40 C42 H42B 109.5
H42A C42 H42B 109.5
C40 C42 H42C 109.5
H42A C42 H42C 109.5
H42B C42 H42C 109.5
C51 C43 C44 120.4(3)
C51 C43 N22 121.6(3)
C44 C43 N22 117.9(3)
C48 C44 C43 118.6(3)
C48 C44 C45A 117.8(5)
C43 C44 C45A 123.1(5)
C48 C44 C45 120.9(10)
C43 C44 C45 119.2(10)
C46 C45 C47 114(3)
C46 C45 C44 122(3)
C47 C45 C44 103.5(13)
C46 C45 H45 105.3
C47 C45 H45 105.3
C44 C45 H45 105.3
C45 C46 H46A 109.5
C45 C46 H46B 109.5
H46A C46 H46B 109.5
C45 C46 H46C 109.5
H46A C46 H46C 109.5
H46B C46 H46C 109.5
C45 C47 H47A 109.5
C45 C47 H47B 109.5
H47A C47 H47B 109.5
C45 C47 H47C 109.5
H47A C47 H47C 109.5
H47B C47 H47C 109.5
C44 C45A C46A 107.6(11)
C44 C45A C47A 116.6(8)
C46A C45A C47A 103.9(12)
C44 C45A H45A 109.5
C46A C45A H45A 109.5
C47A C45A H45A 109.5
C45A C46A H46D 109.5
C45A C46A H46E 109.5
H46D C46A H46E 109.5
C45A C46A H46F 109.5
H46D C46A H46F 109.5
H46E C46A H46F 109.5
C45A C47A H47D 109.5
C45A C47A H47E 109.5
H47D C47A H47E 109.5
C45A C47A H47F 109.5
H47D C47A H47F 109.5
H47E C47A H47F 109.5
C49 C48 C44 121.7(3)
C49 C48 H48 119.1
C44 C48 H48 119.1
C48 C49 C50 119.5(3)
C48 C49 H49 120.3
C50 C49 H49 120.3
C49 C50 C51 121.5(3)
C49 C50 H50 119.3
C51 C50 H50 119.3
C50 C51 C43 118.3(3)
C50 C51 C52 118.5(3)
C43 C51 C52 123.2(3)
C51 C52 C54 111.3(3)
C51 C52 C53 112.3(3)
C54 C52 C53 110.8(3)
C51 C52 H52 107.4
C54 C52 H52 107.4
C53 C52 H52 107.4
C52 C53 H53A 109.5
C52 C53 H53B 109.5
H53A C53 H53B 109.5
C52 C53 H53C 109.5
H53A C53 H53C 109.5
H53B C53 H53C 109.5
C52 C54 H54A 109.5
C52 C54 H54B 109.5
H54A C54 H54B 109.5
C52 C54 H54C 109.5
H54A C54 H54C 109.5
H54B C54 H54C 109.5

loop_
_geom_bond_atom_site_label_1
_geom_bond_atom_site_label_2
_geom_bond_distance
Sn1A N21 2.246(3)
Sn1A N12 2.258(3)
Sn1A N11 2.325(2)
Sn1A N22 2.370(3)
Sn1B N12 2.130(3)
Sn1B N21 2.380(3)
Sn1B N22 2.394(3)
Sn1B N11 2.439(3)
Sn1B C1 2.608(4)
N1 C1 1.362(4)
N1 C3 1.460(5)
N1 C2 1.460(4)
N2 C4 1.369(4)
N2 C5 1.450(4)
N2 C6 1.453(4)
N11 C1 1.341(4)
N11 C7 1.427(4)
N12 C1 1.347(4)
N12 C19 1.414(4)
N21 C4 1.343(4)
N21 C31 1.437(4)
N22 C4 1.339(4)
N22 C43 1.432(4)
C2 H2A 0.9800
C2 H2B 0.9800
C2 H2C 0.9800
C3 H3A 0.9800
C3 H3B 0.9800
C3 H3C 0.9800
C5 H5A 0.9800
C5 H5B 0.9800
C5 H5C 0.9800
C6 H6A 0.9800
C6 H6B 0.9800
C6 H6C 0.9800
C7 C8 1.400(5)
C7 C15 1.410(5)
C8 C12 1.402(6)
C8 C9 1.516(6)
C9 C10 1.502(7)
C9 C11 1.574(7)
C9 H9 1.0000
C10 H10A 0.9800
C10 H10B 0.9800
C10 H10C 0.9800
C11 H11A 0.9800
C11 H11B 0.9800
C11 H11C 0.9800
C12 C13 1.370(6)
C12 H12 0.9500
C13 C14 1.374(6)
C13 H13 0.9500
C14 C15 1.388(5)
C14 H14 0.9500
C15 C16 1.505(5)
C16 C18 1.524(6)
C16 C17 1.539(5)
C16 H16 1.0000
C17 H17A 0.9800
C17 H17B 0.9800
C17 H17C 0.9800
C18 H18A 0.9800
C18 H18B 0.9800
C18 H18C 0.9800
C19 C27 1.408(5)
C19 C20 1.409(5)
C20 C24 1.394(5)
C20 C21 1.537(5)
C21 C23 1.522(6)
C21 C22 1.534(6)
C21 H21 1.0000
C22 H22A 0.9800
C22 H22B 0.9800
C22 H22C 0.9800
C23 H23A 0.9800
C23 H23B 0.9800
C23 H23C 0.9800
C24 C25 1.380(5)
C24 H24 0.9500
C25 C26 1.379(5)
C25 H25 0.9500
C26 C27 1.390(5)
C26 H26 0.9500
C27 C28 1.522(5)
C28 C30 1.520(5)
C28 C29 1.522(5)
C28 H28 1.0000
C29 H29A 0.9800
C29 H29B 0.9800
C29 H29C 0.9800
C30 H30A 0.9800
C30 H30B 0.9800
C30 H30C 0.9800
C31 C39 1.397(5)
C31 C32 1.407(5)
C32 C36 1.387(5)
C32 C33 1.483(16)
C32 C33A 1.63(2)
C33 C35 1.521(11)
C33 C34 1.550(13)
C33 H33 1.0000
C34 H34A 0.9800
C34 H34B 0.9800
C34 H34C 0.9800
C35 H35A 0.9800
C35 H35B 0.9800
C35 H35C 0.9800
C33A C35A 1.48(2)
C33A C34A 1.50(3)
C33A H33A 1.0000
C34A H34D 0.9800
C34A H34E 0.9800
C34A H34F 0.9800
C35A H35D 0.9800
C35A H35E 0.9800
C35A H35F 0.9800
C36 C37 1.378(6)
C36 H36 0.9500
C37 C38 1.379(6)
C37 H37 0.9500
C38 C39 1.385(5)
C38 H38 0.9500
C39 C40 1.520(5)
C40 C41 1.526(6)
C40 C42 1.551(6)
C40 H40 1.0000
C41 H41A 0.9800
C41 H41B 0.9800
C41 H41C 0.9800
C42 H42A 0.9800
C42 H42B 0.9800
C42 H42C 0.9800
C43 C51 1.406(5)
C43 C44 1.411(5)
C44 C48 1.393(5)
C44 C45A 1.504(15)
C44 C45 1.59(3)
C45 C46 1.48(5)
C45 C47 1.52(3)
C45 H45 1.0000
C46 H46A 0.9800
C46 H46B 0.9800
C46 H46C 0.9800
C47 H47A 0.9800
C47 H47B 0.9800
C47 H47C 0.9800
C45A C46A 1.51(2)
C45A C47A 1.574(13)
C45A H45A 1.0000
C46A H46D 0.9800
C46A H46E 0.9800
C46A H46F 0.9800
C47A H47D 0.9800
C47A H47E 0.9800
C47A H47F 0.9800
C48 C49 1.371(5)
C48 H48 0.9500
C49 C50 1.383(5)
C49 H49 0.9500
C50 C51 1.402(5)
C50 H50 0.9500
C51 C52 1.517(5)
C52 C54 1.531(5)
C52 C53 1.534(6)
C52 H52 1.0000
C53 H53A 0.9800
C53 H53B 0.9800
C53 H53C 0.9800
C54 H54A 0.9800
C54 H54B 0.9800
C54 H54C 0.9800

loop_
_geom_torsion_atom_site_label_1
_geom_torsion_atom_site_label_2
_geom_torsion_atom_site_label_3
_geom_torsion_atom_site_label_4
_geom_torsion
C7 N11 C1 N12 158.1(3)
Sn1A N11 C1 N12 21.7(3)
Sn1B N11 C1 N12 -32.9(2)
C7 N11 C1 N1 -19.4(5)
Sn1A N11 C1 N1 -155.9(3)
Sn1B N11 C1 N1 149.6(3)
C7 N11 C1 Sn1B -169.0(3)
C19 N12 C1 N11 157.3(3)
Sn1B N12 C1 N11 38.1(3)
Sn1A N12 C1 N11 -22.4(3)
C19 N12 C1 N1 -25.1(5)
Sn1B N12 C1 N1 -144.3(3)
Sn1A N12 C1 N1 155.2(3)
C19 N12 C1 Sn1B 119.2(3)
C3 N1 C1 N11 152.9(3)
C2 N1 C1 N11 -25.3(5)
C3 N1 C1 N12 -24.3(5)
C2 N1 C1 N12 157.4(3)
C3 N1 C1 Sn1B -100.1(5)
C2 N1 C1 Sn1B 81.6(6)
C43 N22 C4 N21 158.2(3)
Sn1A N22 C4 N21 22.2(3)
Sn1B N22 C4 N21 -33.1(3)
C43 N22 C4 N2 -18.8(5)
Sn1A N22 C4 N2 -154.9(3)
Sn1B N22 C4 N2 149.9(3)
C31 N21 C4 N22 156.7(3)
Sn1A N21 C4 N22 -23.6(3)
Sn1B N21 C4 N22 33.3(3)
C31 N21 C4 N2 -26.1(5)
Sn1A N21 C4 N2 153.6(3)
Sn1B N21 C4 N2 -149.6(3)
C5 N2 C4 N22 149.5(3)
C6 N2 C4 N22 -25.5(5)
C5 N2 C4 N21 -27.3(5)
C6 N2 C4 N21 157.8(3)
C1 N11 C7 C8 -58.9(5)
Sn1A N11 C7 C8 61.7(4)
Sn1B N11 C7 C8 145.9(4)
C1 N11 C7 C15 125.0(3)
Sn1A N11 C7 C15 -114.4(3)
Sn1B N11 C7 C15 -30.2(6)
C15 C7 C8 C12 -3.4(6)
N11 C7 C8 C12 -179.4(4)
C15 C7 C8 C9 175.4(4)
N11 C7 C8 C9 -0.6(6)
C7 C8 C9 C10 -115.6(5)
C12 C8 C9 C10 63.2(6)
C7 C8 C9 C11 121.7(5)
C12 C8 C9 C11 -59.5(6)
C7 C8 C12 C13 0.6(7)
C9 C8 C12 C13 -178.3(5)
C8 C12 C13 C14 1.3(8)
C12 C13 C14 C15 -0.4(8)
C13 C14 C15 C7 -2.4(6)
C13 C14 C15 C16 178.9(4)
C8 C7 C15 C14 4.3(6)
N11 C7 C15 C14 -179.5(3)
C8 C7 C15 C16 -177.0(4)
N11 C7 C15 C16 -0.9(5)
C14 C15 C16 C18 91.7(5)
C7 C15 C16 C18 -87.0(4)
C14 C15 C16 C17 -33.3(5)
C7 C15 C16 C17 148.1(3)
C1 N12 C19 C27 129.4(3)
Sn1B N12 C19 C27 -119.6(3)
Sn1A N12 C19 C27 -51.0(5)
C1 N12 C19 C20 -52.4(4)
Sn1B N12 C19 C20 58.6(4)
Sn1A N12 C19 C20 127.2(3)
C27 C19 C20 C24 -6.9(5)
N12 C19 C20 C24 174.9(3)
C27 C19 C20 C21 168.3(3)
N12 C19 C20 C21 -9.9(5)
C24 C20 C21 C23 -51.4(5)
C19 C20 C21 C23 133.4(4)
C24 C20 C21 C22 72.3(5)
C19 C20 C21 C22 -102.9(4)
C19 C20 C24 C25 1.1(6)
C21 C20 C24 C25 -174.3(4)
C20 C24 C25 C26 3.9(6)
C24 C25 C26 C27 -3.1(6)
C25 C26 C27 C19 -2.7(5)
C25 C26 C27 C28 176.5(3)
C20 C19 C27 C26 7.7(5)
N12 C19 C27 C26 -174.1(3)
C20 C19 C27 C28 -171.4(3)
N12 C19 C27 C28 6.7(5)
C26 C27 C28 C30 94.0(4)
C19 C27 C28 C30 -86.8(4)
C26 C27 C28 C29 -31.8(5)
C19 C27 C28 C29 147.3(3)
C4 N21 C31 C39 -59.4(4)
Sn1A N21 C31 C39 121.0(3)
Sn1B N21 C31 C39 50.5(4)
C4 N21 C31 C32 121.1(4)
Sn1A N21 C31 C32 -58.5(5)
Sn1B N21 C31 C32 -129.0(3)
C39 C31 C32 C36 4.7(5)
N21 C31 C32 C36 -175.8(3)
C39 C31 C32 C33 176.7(5)
N21 C31 C32 C33 -3.8(6)
C39 C31 C32 C33A -163.2(8)
N21 C31 C32 C33A 16.4(9)
C36 C32 C33 C35 -85.6(8)
C31 C32 C33 C35 102.5(8)
C36 C32 C33 C34 35.3(10)
C31 C32 C33 C34 -136.7(7)
C36 C32 C33A C35A -26(2)
C31 C32 C33A C35A 140.6(17)
C36 C32 C33A C34A 106.5(14)
C31 C32 C33A C34A -86.4(17)
C31 C32 C36 C37 -2.0(6)
C33 C32 C36 C37 -174.3(5)
C33A C32 C36 C37 165.1(10)
C32 C36 C37 C38 -0.7(6)
C36 C37 C38 C39 0.8(6)
C37 C38 C39 C31 1.8(6)
C37 C38 C39 C40 -177.7(4)
C32 C31 C39 C38 -4.6(5)
N21 C31 C39 C38 175.9(3)
C32 C31 C39 C40 174.9(3)
N21 C31 C39 C40 -4.6(5)
C38 C39 C40 C41 -60.2(5)
C31 C39 C40 C41 120.3(4)
C38 C39 C40 C42 63.6(5)
C31 C39 C40 C42 -115.9(4)
C4 N22 C43 C51 -66.3(4)
Sn1A N22 C43 C51 52.7(4)
Sn1B N22 C43 C51 134.1(3)
C4 N22 C43 C44 116.9(4)
Sn1A N22 C43 C44 -124.2(3)
Sn1B N22 C43 C44 -42.8(5)
C51 C43 C44 C48 -0.1(5)
N22 C43 C44 C48 176.8(3)
C51 C43 C44 C45A 171.3(7)
N22 C43 C44 C45A -11.7(8)
C51 C43 C44 C45 -167.1(12)
N22 C43 C44 C45 9.8(12)
C48 C44 C45 C46 -34(3)
C43 C44 C45 C46 132(2)
C48 C44 C45 C47 95(2)
C43 C44 C45 C47 -97.8(17)
C48 C44 C45A C46A -63.5(13)
C43 C44 C45A C46A 125.0(11)
C48 C44 C45A C47A 52.6(13)
C43 C44 C45A C47A -118.9(9)
C43 C44 C48 C49 -1.1(5)
C45A C44 C48 C49 -173.0(7)
C45 C44 C48 C49 165.7(12)
C44 C48 C49 C50 1.2(6)
C48 C49 C50 C51 0.0(6)
C49 C50 C51 C43 -1.1(5)
C49 C50 C51 C52 179.0(3)
C44 C43 C51 C50 1.2(5)
N22 C43 C51 C50 -175.7(3)
C44 C43 C51 C52 -179.0(3)
N22 C43 C51 C52 4.2(5)
C50 C51 C52 C54 65.9(4)
C43 C51 C52 C54 -113.9(4)
C50 C51 C52 C53 -58.9(4)
C43 C51 C52 C53 121.3(4)
